data_7200268
loop_
_publ_author_name
'Zhang, Xiaojie'
'Bu, Laju'
'Qu, Yao'
'Wang, Lixiang'
'Geng, Yanhou'
'Wang, Fosong'

_publ_section_title
;
 Novel spiro-fluorenes from tandem radical addition for liquid
 crystalline monodisperse conjugated oligomers
;
_journal_issue 3
_journal_name_full 'Journal of Materials Chemistry'
_journal_page_first 399
_journal_paper_doi 10.1039/b811830b
_journal_volume 19
_journal_year 2009
_chemical_formula_sum 'C23 H17 Br2 F9'
_chemical_formula_weight 624.19
_chemical_name_systematic
;
?
;
_space_group_IT_number 15
_symmetry_cell_setting monoclinic
_symmetry_space_group_name_Hall '-C 2yc'
_symmetry_space_group_name_H-M 'C 1 2/c 1'
_atom_sites_solution_hydrogens geom
_atom_sites_solution_primary direct
_atom_sites_solution_secondary difmap
_audit_creation_method SHELXL-97
_cell_angle_alpha 90.00
_cell_angle_beta 109.0360(10)
_cell_angle_gamma 90.00
_cell_formula_units_Z 8
_cell_length_a 33.150(3)
_cell_length_b 13.5383(12)
_cell_length_c 11.0627(10)
_cell_measurement_reflns_used 2840
_cell_measurement_temperature 293(2)
_cell_measurement_theta_max 20.87
_cell_measurement_theta_min 2.38
_cell_volume 4693.4(7)
_computing_cell_refinement 'Bruker SMART'
_computing_data_collection 'Bruker SMART'
_computing_data_reduction 'Bruker SAINT'
_computing_molecular_graphics 'Bruker SHELXTL'
_computing_publication_material 'Bruker SHELXTL'
_computing_structure_refinement 'SHELXL-97 (Sheldrick, 1997)'
_computing_structure_solution 'SHELXS-97 (Sheldrick, 1990)'
_diffrn_ambient_temperature 293(2)
_diffrn_measured_fraction_theta_full 0.998
_diffrn_measured_fraction_theta_max 0.998
_diffrn_measurement_device_type 'CCD area detector'
_diffrn_measurement_method 'phi and omega scans'
_diffrn_radiation_monochromator graphite
_diffrn_radiation_source 'fine-focus sealed tube'
_diffrn_radiation_type MoK\a
_diffrn_radiation_wavelength 0.71073
_diffrn_reflns_av_R_equivalents 0.0264
_diffrn_reflns_av_sigmaI/netI 0.0327
_diffrn_reflns_limit_h_max 36
_diffrn_reflns_limit_h_min -39
_diffrn_reflns_limit_k_max 16
_diffrn_reflns_limit_k_min -15
_diffrn_reflns_limit_l_max 12
_diffrn_reflns_limit_l_min -13
_diffrn_reflns_number 11987
_diffrn_reflns_theta_full 25.02
_diffrn_reflns_theta_max 25.02
_diffrn_reflns_theta_min 1.64
_exptl_absorpt_coefficient_mu 3.535
_exptl_absorpt_correction_T_max 0.5799
_exptl_absorpt_correction_T_min 0.5156
_exptl_absorpt_correction_type multi-scan
_exptl_absorpt_process_details '(SADABS; Sheldrick, 1996)'
_exptl_crystal_density_diffrn 1.767
_exptl_crystal_density_method 'not measured'
_exptl_crystal_F_000 2448
_exptl_crystal_size_max 0.22
_exptl_crystal_size_mid 0.19
_exptl_crystal_size_min 0.17
_refine_diff_density_max 0.619
_refine_diff_density_min -0.434
_refine_diff_density_rms 0.061
_refine_ls_extinction_method none
_refine_ls_goodness_of_fit_ref 1.028
_refine_ls_hydrogen_treatment constr
_refine_ls_matrix_type full
_refine_ls_number_parameters 308
_refine_ls_number_reflns 4141
_refine_ls_number_restraints 0
_refine_ls_restrained_S_all 1.028
_refine_ls_R_factor_all 0.0774
_refine_ls_R_factor_gt 0.0457
_refine_ls_shift/su_max 0.000
_refine_ls_shift/su_mean 0.000
_refine_ls_structure_factor_coef Fsqd
_refine_ls_weighting_details 'calc w=1/[\s^2^(Fo^2^)+(0.0642P)^2^+5.3724P] where P=(Fo^2^+2Fc^2^)/3'
_refine_ls_weighting_scheme calc
_refine_ls_wR_factor_gt 0.1141
_refine_ls_wR_factor_ref 0.1303
_reflns_number_gt 2736
_reflns_number_total 4141
_reflns_threshold_expression >2sigma(I)
_cod_data_source_file b811830b.txt
_cod_data_source_block r390
_cod_depositor_comments
;
The following automatic conversions were performed:
'_symmetry_cell_setting' value 'Monoclinic' changed to 'monoclinic'
according to '/home/saulius/struct/CIF-dictionaries/cif_core.dic'
dictionary named 'cif_core.dic' version 2.4.1 from
2010-06-29.

'_exptl_absorpt_correction_type' value 'Multi-scan' changed
to 'multi-scan' according to
'/home/saulius/struct/CIF-dictionaries/cif_core.dic' dictionary named
'cif_core.dic' version 2.4.1 from 2010-06-29.

Automatic conversion script
Id: cif_fix_enum 1527 2010-12-29 10:47:43Z saulius 
;
_cod_original_sg_symbol_H-M C2/c
_cod_database_code 7200268

loop_
_symmetry_equiv_pos_as_xyz
'x, y, z'
'-x, y, -z+1/2'
'x+1/2, y+1/2, z'
'-x+1/2, y+1/2, -z+1/2'
'-x, -y, -z'
'x, -y, z-1/2'
'-x+1/2, -y+1/2, -z'
'x+1/2, -y+1/2, z-1/2'

loop_
_atom_site_label
_atom_site_type_symbol
_atom_site_fract_x
_atom_site_fract_y
_atom_site_fract_z
_atom_site_U_iso_or_equiv
_atom_site_adp_type
_atom_site_occupancy
_atom_site_symmetry_multiplicity
_atom_site_calc_flag
_atom_site_refinement_flags
_atom_site_disorder_assembly
_atom_site_disorder_group
Br1 Br 0.220292(17) 1.11831(4) -0.03380(5) 0.0799(2) Uani 1 1 d . . .
Br2 Br 0.40913(2) 0.47415(4) 0.19408(7) 0.1058(3) Uani 1 1 d . . .
C1 C 0.24997(13) 0.9976(3) -0.0281(4) 0.0560(10) Uani 1 1 d . . .
C2 C 0.24384(13) 0.9453(3) -0.1403(4) 0.0581(11) Uani 1 1 d . . .
H2 H 0.2248 0.9682 -0.2170 0.070 Uiso 1 1 calc R . .
C3 C 0.26614(14) 0.8590(3) -0.1371(4) 0.0571(11) Uani 1 1 d . . .
H3 H 0.2626 0.8238 -0.2120 0.069 Uiso 1 1 calc R . .
C4 C 0.29395(12) 0.8247(3) -0.0217(4) 0.0482(9) Uani 1 1 d . . .
C5 C 0.29945(12) 0.8783(3) 0.0899(4) 0.0468(9) Uani 1 1 d . . .
C6 C 0.27758(13) 0.9650(3) 0.0884(4) 0.0524(10) Uani 1 1 d . . .
H6 H 0.2812 1.0006 0.1631 0.063 Uiso 1 1 calc R . .
C7 C 0.32036(13) 0.7361(3) 0.0095(4) 0.0521(10) Uani 1 1 d . . .
C8 C 0.32642(15) 0.6604(3) -0.0677(4) 0.0650(12) Uani 1 1 d . . .
H8 H 0.3126 0.6616 -0.1556 0.078 Uiso 1 1 calc R . .
C9 C 0.35329(16) 0.5833(4) -0.0116(5) 0.0731(13) Uani 1 1 d . . .
H9 H 0.3578 0.5321 -0.0619 0.088 Uiso 1 1 calc R . .
C10 C 0.37352(15) 0.5819(3) 0.1190(5) 0.0687(12) Uani 1 1 d . . .
C11 C 0.36845(13) 0.6577(3) 0.1970(4) 0.0578(11) Uani 1 1 d . . .
H11 H 0.3825 0.6563 0.2847 0.069 Uiso 1 1 calc R . .
C12 C 0.34186(12) 0.7355(3) 0.1406(4) 0.0495(10) Uani 1 1 d . . .
C13 C 0.33241(12) 0.8281(3) 0.2042(3) 0.0469(9) Uani 1 1 d . . .
C14 C 0.37245(13) 0.8942(3) 0.2593(4) 0.0516(10) Uani 1 1 d . . .
H14A H 0.3982 0.8544 0.2845 0.062 Uiso 1 1 calc R . .
H14B H 0.3743 0.9423 0.1964 0.062 Uiso 1 1 calc R . .
C15 C 0.36646(13) 0.9453(3) 0.3750(4) 0.0528(10) Uani 1 1 d . . .
H15 H 0.3443 0.9957 0.3430 0.063 Uiso 1 1 calc R . .
C16 C 0.34787(14) 0.8639(3) 0.4371(4) 0.0599(11) Uani 1 1 d . . .
H16 H 0.3319 0.8941 0.4882 0.072 Uiso 1 1 calc R . .
C17 C 0.31654(13) 0.8112(3) 0.3216(3) 0.0553(10) Uani 1 1 d . . .
H17A H 0.2881 0.8380 0.3038 0.066 Uiso 1 1 calc R . .
H17B H 0.3157 0.7411 0.3389 0.066 Uiso 1 1 calc R . .
C18 C 0.40605(14) 0.9969(3) 0.4639(4) 0.0575(11) Uani 1 1 d . . .
H18A H 0.4003 1.0174 0.5407 0.069 Uiso 1 1 calc R . .
H18B H 0.4294 0.9498 0.4891 0.069 Uiso 1 1 calc R . .
C19 C 0.41982(14) 1.0848(3) 0.4062(4) 0.0573(11) Uani 1 1 d . . .
C20 C 0.45321(15) 1.1501(3) 0.5000(4) 0.0632(12) Uani 1 1 d . . .
C21 C 0.47468(18) 1.2317(4) 0.4436(6) 0.0833(15) Uani 1 1 d . . .
C22 C 0.4984(2) 1.3111(5) 0.5323(7) 0.0994(18) Uani 1 1 d . . .
C23 C 0.38086(16) 0.7929(4) 0.5209(5) 0.0810(14) Uani 1 1 d . . .
H23A H 0.3960 0.7617 0.4707 0.121 Uiso 1 1 calc R . .
H23B H 0.3668 0.7435 0.5548 0.121 Uiso 1 1 calc R . .
H23C H 0.4006 0.8287 0.5900 0.121 Uiso 1 1 calc R . .
F1 F 0.43661(9) 1.0575(2) 0.3145(2) 0.0818(8) Uani 1 1 d . . .
F2 F 0.38628(9) 1.1433(2) 0.3449(3) 0.0971(10) Uani 1 1 d . . .
F3 F 0.48404(10) 1.0928(2) 0.5738(3) 0.1001(10) Uani 1 1 d . . .
F4 F 0.43447(11) 1.1936(3) 0.5766(3) 0.1140(12) Uani 1 1 d . . .
F5 F 0.50412(12) 1.1845(3) 0.4005(4) 0.1210(12) Uani 1 1 d . . .
F6 F 0.44694(13) 1.2721(3) 0.3417(4) 0.1364(16) Uani 1 1 d . . .
F7 F 0.52531(13) 1.2722(3) 0.6349(4) 0.1338(14) Uani 1 1 d . . .
F8 F 0.47255(15) 1.3676(3) 0.5669(6) 0.170(2) Uani 1 1 d . . .
F9 F 0.51970(15) 1.3668(3) 0.4777(5) 0.1549(17) Uani 1 1 d . . .

loop_
_atom_site_aniso_label
_atom_site_aniso_U_11
_atom_site_aniso_U_22
_atom_site_aniso_U_33
_atom_site_aniso_U_23
_atom_site_aniso_U_13
_atom_site_aniso_U_12
Br1 0.0857(4) 0.0743(4) 0.0788(4) 0.0134(3) 0.0254(3) 0.0238(3)
Br2 0.1093(5) 0.0670(4) 0.1331(6) 0.0007(3) 0.0284(4) 0.0276(3)
C1 0.051(2) 0.055(2) 0.061(3) 0.008(2) 0.018(2) -0.0012(19)
C2 0.056(3) 0.068(3) 0.045(2) 0.007(2) 0.009(2) -0.004(2)
C3 0.063(3) 0.066(3) 0.040(2) -0.005(2) 0.015(2) -0.014(2)
C4 0.049(2) 0.052(2) 0.043(2) -0.0027(18) 0.0142(19) -0.0129(19)
C5 0.044(2) 0.052(2) 0.045(2) 0.0009(19) 0.0151(18) -0.0048(18)
C6 0.055(2) 0.056(3) 0.047(2) -0.0017(19) 0.017(2) -0.002(2)
C7 0.056(2) 0.050(2) 0.052(3) -0.0057(19) 0.021(2) -0.0119(19)
C8 0.080(3) 0.058(3) 0.056(3) -0.015(2) 0.021(2) -0.011(2)
C9 0.087(4) 0.053(3) 0.086(4) -0.017(3) 0.037(3) -0.004(3)
C10 0.066(3) 0.056(3) 0.084(4) -0.001(3) 0.024(3) 0.003(2)
C11 0.058(3) 0.055(3) 0.060(3) 0.002(2) 0.018(2) -0.001(2)
C12 0.047(2) 0.054(2) 0.048(2) -0.0011(19) 0.0160(19) -0.0068(19)
C13 0.048(2) 0.052(2) 0.043(2) -0.0028(18) 0.0170(18) -0.0019(18)
C14 0.052(2) 0.063(3) 0.041(2) -0.0027(19) 0.0181(19) -0.0055(19)
C15 0.053(2) 0.060(3) 0.047(2) -0.0034(19) 0.0171(19) -0.005(2)
C16 0.064(3) 0.075(3) 0.045(2) -0.003(2) 0.024(2) -0.009(2)
C17 0.056(2) 0.063(3) 0.047(2) 0.002(2) 0.017(2) -0.004(2)
C18 0.070(3) 0.060(3) 0.045(2) -0.004(2) 0.021(2) -0.004(2)
C19 0.055(3) 0.056(3) 0.059(3) -0.003(2) 0.017(2) 0.004(2)
C20 0.065(3) 0.061(3) 0.065(3) -0.010(2) 0.022(3) -0.002(2)
C21 0.069(3) 0.074(3) 0.100(4) -0.001(3) 0.018(3) -0.013(3)
C22 0.082(4) 0.082(4) 0.132(6) -0.002(4) 0.032(4) -0.013(4)
C23 0.079(3) 0.086(4) 0.067(3) 0.016(3) 0.010(3) -0.016(3)
F1 0.100(2) 0.091(2) 0.0633(16) -0.0169(14) 0.0388(16) -0.0277(16)
F2 0.0670(18) 0.0756(19) 0.129(3) 0.0183(18) 0.0043(17) -0.0001(15)
F3 0.083(2) 0.093(2) 0.092(2) 0.0126(17) -0.0147(17) -0.0124(17)
F4 0.124(3) 0.119(3) 0.124(3) -0.064(2) 0.074(2) -0.043(2)
F5 0.121(3) 0.133(3) 0.134(3) -0.028(2) 0.075(2) -0.032(2)
F6 0.131(3) 0.099(3) 0.129(3) 0.048(2) -0.026(2) -0.036(2)
F7 0.105(3) 0.135(3) 0.129(3) -0.012(3) -0.006(2) -0.030(2)
F8 0.140(4) 0.103(3) 0.278(6) -0.073(4) 0.082(4) -0.018(3)
F9 0.164(4) 0.121(3) 0.181(4) -0.004(3) 0.059(3) -0.071(3)

loop_
_atom_type_symbol
_atom_type_description
_atom_type_scat_dispersion_real
_atom_type_scat_dispersion_imag
_atom_type_scat_source
C C 0.0033 0.0016 'International Tables Vol C Tables 4.2.6.8 and 6.1.1.4'
H H 0.0000 0.0000 'International Tables Vol C Tables 4.2.6.8 and 6.1.1.4'
F F 0.0171 0.0103 'International Tables Vol C Tables 4.2.6.8 and 6.1.1.4'
Br Br -0.2901 2.4595 'International Tables Vol C Tables 4.2.6.8 and 6.1.1.4'

loop_
_geom_angle_atom_site_label_1
_geom_angle_atom_site_label_2
_geom_angle_atom_site_label_3
_geom_angle
_geom_angle_site_symmetry_1
_geom_angle_site_symmetry_3
_geom_angle_publ_flag
C2 C1 C6 122.0(4) . . ?
C2 C1 Br1 119.2(3) . . ?
C6 C1 Br1 118.8(3) . . ?
C3 C2 C1 119.4(4) . . ?
C3 C2 H2 120.3 . . ?
C1 C2 H2 120.3 . . ?
C2 C3 C4 119.8(4) . . ?
C2 C3 H3 120.1 . . ?
C4 C3 H3 120.1 . . ?
C3 C4 C5 119.8(4) . . ?
C3 C4 C7 131.3(4) . . ?
C5 C4 C7 108.9(3) . . ?
C6 C5 C4 121.2(4) . . ?
C6 C5 C13 128.2(4) . . ?
C4 C5 C13 110.6(3) . . ?
C5 C6 C1 117.9(4) . . ?
C5 C6 H6 121.1 . . ?
C1 C6 H6 121.1 . . ?
C8 C7 C12 120.6(4) . . ?
C8 C7 C4 131.0(4) . . ?
C12 C7 C4 108.4(3) . . ?
C9 C8 C7 118.8(4) . . ?
C9 C8 H8 120.6 . . ?
C7 C8 H8 120.6 . . ?
C10 C9 C8 120.2(4) . . ?
C10 C9 H9 119.9 . . ?
C8 C9 H9 119.9 . . ?
C9 C10 C11 121.7(4) . . ?
C9 C10 Br2 119.4(4) . . ?
C11 C10 Br2 118.9(4) . . ?
C12 C11 C10 118.1(4) . . ?
C12 C11 H11 120.9 . . ?
C10 C11 H11 120.9 . . ?
C11 C12 C7 120.5(4) . . ?
C11 C12 C13 128.0(4) . . ?
C7 C12 C13 111.4(3) . . ?
C12 C13 C5 100.5(3) . . ?
C12 C13 C14 112.2(3) . . ?
C5 C13 C14 110.9(3) . . ?
C12 C13 C17 116.0(3) . . ?
C5 C13 C17 113.9(3) . . ?
C14 C13 C17 103.5(3) . . ?
C15 C14 C13 105.2(3) . . ?
C15 C14 H14A 110.7 . . ?
C13 C14 H14A 110.7 . . ?
C15 C14 H14B 110.7 . . ?
C13 C14 H14B 110.7 . . ?
H14A C14 H14B 108.8 . . ?
C14 C15 C16 103.4(3) . . ?
C14 C15 C18 115.4(3) . . ?
C16 C15 C18 115.3(3) . . ?
C14 C15 H15 107.4 . . ?
C16 C15 H15 107.4 . . ?
C18 C15 H15 107.4 . . ?
C23 C16 C15 114.4(4) . . ?
C23 C16 C17 111.8(4) . . ?
C15 C16 C17 102.9(3) . . ?
C23 C16 H16 109.2 . . ?
C15 C16 H16 109.2 . . ?
C17 C16 H16 109.2 . . ?
C16 C17 C13 107.6(3) . . ?
C16 C17 H17A 110.2 . . ?
C13 C17 H17A 110.2 . . ?
C16 C17 H17B 110.2 . . ?
C13 C17 H17B 110.2 . . ?
H17A C17 H17B 108.5 . . ?
C19 C18 C15 114.1(3) . . ?
C19 C18 H18A 108.7 . . ?
C15 C18 H18A 108.7 . . ?
C19 C18 H18B 108.7 . . ?
C15 C18 H18B 108.7 . . ?
H18A C18 H18B 107.6 . . ?
F2 C19 F1 104.8(4) . . ?
F2 C19 C18 111.4(4) . . ?
F1 C19 C18 111.1(4) . . ?
F2 C19 C20 107.2(4) . . ?
F1 C19 C20 106.4(3) . . ?
C18 C19 C20 115.3(4) . . ?
F3 C20 F4 106.9(4) . . ?
F3 C20 C19 108.7(4) . . ?
F4 C20 C19 107.5(4) . . ?
F3 C20 C21 107.5(4) . . ?
F4 C20 C21 108.0(4) . . ?
C19 C20 C21 117.7(4) . . ?
F6 C21 F5 105.8(5) . . ?
F6 C21 C22 109.5(5) . . ?
F5 C21 C22 106.3(5) . . ?
F6 C21 C20 110.8(4) . . ?
F5 C21 C20 106.2(4) . . ?
C22 C21 C20 117.4(5) . . ?
F8 C22 F7 108.2(7) . . ?
F8 C22 F9 107.7(6) . . ?
F7 C22 F9 108.4(6) . . ?
F8 C22 C21 111.2(6) . . ?
F7 C22 C21 110.2(6) . . ?
F9 C22 C21 111.1(6) . . ?
C16 C23 H23A 109.5 . . ?
C16 C23 H23B 109.5 . . ?
H23A C23 H23B 109.5 . . ?
C16 C23 H23C 109.5 . . ?
H23A C23 H23C 109.5 . . ?
H23B C23 H23C 109.5 . . ?

loop_
_geom_bond_atom_site_label_1
_geom_bond_atom_site_label_2
_geom_bond_distance
_geom_bond_site_symmetry_2
_geom_bond_publ_flag
Br1 C1 1.898(4) . ?
Br2 C10 1.890(5) . ?
C1 C2 1.385(6) . ?
C1 C6 1.387(6) . ?
C2 C3 1.377(6) . ?
C2 H2 0.9300 . ?
C3 C4 1.388(6) . ?
C3 H3 0.9300 . ?
C4 C5 1.392(5) . ?
C4 C7 1.459(6) . ?
C5 C6 1.378(5) . ?
C5 C13 1.534(5) . ?
C6 H6 0.9300 . ?
C7 C8 1.390(6) . ?
C7 C12 1.392(5) . ?
C8 C9 1.381(7) . ?
C8 H8 0.9300 . ?
C9 C10 1.380(7) . ?
C9 H9 0.9300 . ?
C10 C11 1.385(6) . ?
C11 C12 1.385(6) . ?
C11 H11 0.9300 . ?
C12 C13 1.519(5) . ?
C13 C14 1.551(5) . ?
C13 C17 1.568(5) . ?
C14 C15 1.524(5) . ?
C14 H14A 0.9700 . ?
C14 H14B 0.9700 . ?
C15 C16 1.530(6) . ?
C15 C18 1.528(6) . ?
C15 H15 0.9800 . ?
C16 C23 1.522(7) . ?
C16 C17 1.535(5) . ?
C16 H16 0.9800 . ?
C17 H17A 0.9700 . ?
C17 H17B 0.9700 . ?
C18 C19 1.491(6) . ?
C18 H18A 0.9700 . ?
C18 H18B 0.9700 . ?
C19 F2 1.354(5) . ?
C19 F1 1.358(5) . ?
C19 C20 1.528(6) . ?
C20 F3 1.330(5) . ?
C20 F4 1.340(5) . ?
C20 C21 1.551(7) . ?
C21 F6 1.319(6) . ?
C21 F5 1.375(6) . ?
C21 C22 1.495(8) . ?
C22 F8 1.297(7) . ?
C22 F7 1.304(7) . ?
C22 F9 1.307(7) . ?
C23 H23A 0.9600 . ?
C23 H23B 0.9600 . ?
C23 H23C 0.9600 . ?
